data_7241719
loop_
_publ_author_name
'Klepov, Vladislav V.'
'Kocevski, Vancho'
'Besmann, Theodore M.'
'zur Loye, Hans-Conrad'

_publ_section_title
;
 Dimensional reduction upon calcium incorporation in Cs0.3(Ca0.3Ln0.7)PS4
 and Cs0.5(Ca0.5Ln0.5)PS4
;
_journal_issue 4
_journal_name_full CrystEngComm
_journal_page_first 831
_journal_page_last 840
_journal_paper_doi 10.1039/D0CE01524E
_journal_volume 23
_journal_year 2021
_chemical_formula_sum 'Ca0.5 Cs0.5 Dy0.5 P S4'
_chemical_formula_weight 326.96
_space_group_crystal_system monoclinic
_space_group_IT_number 15
_space_group_name_Hall '-C 2yc'
_space_group_name_H-M_alt 'C 1 2/c 1'
_audit_creation_method SHELXL-2018/1
_audit_update_record
;
2020-10-14 deposited with the CCDC.	2020-12-01 downloaded from the CCDC.
;
_cell_angle_alpha 90
_cell_angle_beta 103.6778(8)
_cell_angle_gamma 90
_cell_formula_units_Z 8
_cell_length_a 9.1378(2)
_cell_length_b 9.1727(2)
_cell_length_c 16.6704(4)
_cell_measurement_reflns_used 9694
_cell_measurement_temperature 300(2)
_cell_measurement_theta_max 36.33
_cell_measurement_theta_min 3.19
_cell_volume 1357.66(5)
_computing_structure_refinement 'SHELXL-2018/1 (Sheldrick, 2018)'
_diffrn_ambient_temperature 300(2)
_diffrn_measured_fraction_theta_full 0.994
_diffrn_measured_fraction_theta_max 0.996
_diffrn_measurement_device_type 'Bruker D8 QUEST'
_diffrn_radiation_type MoK\a
_diffrn_radiation_wavelength 0.71073
_diffrn_reflns_av_R_equivalents 0.0417
_diffrn_reflns_av_unetI/netI 0.0134
_diffrn_reflns_Laue_measured_fraction_full 0.994
_diffrn_reflns_Laue_measured_fraction_max 0.996
_diffrn_reflns_limit_h_max 12
_diffrn_reflns_limit_h_min -12
_diffrn_reflns_limit_k_max 12
_diffrn_reflns_limit_k_min -12
_diffrn_reflns_limit_l_max 23
_diffrn_reflns_limit_l_min -23
_diffrn_reflns_number 49642
_diffrn_reflns_point_group_measured_fraction_full 0.994
_diffrn_reflns_point_group_measured_fraction_max 0.996
_diffrn_reflns_theta_full 25.242
_diffrn_reflns_theta_max 29.999
_diffrn_reflns_theta_min 3.193
_exptl_absorpt_coefficient_mu 9.942
_exptl_absorpt_correction_T_max 0.2740
_exptl_absorpt_correction_T_min 0.1560
_exptl_absorpt_correction_type multi-scan
_exptl_absorpt_process_details
;
 Reference: Krause, L., Herbst-Irmer, R., Sheldrick G.M. & Stalke D.,
 J. Appl. Cryst. 48 (2015) 3-10.
;
_exptl_crystal_colour colourless
_exptl_crystal_density_diffrn 3.199
_exptl_crystal_description block
_exptl_crystal_F_000 1196
_exptl_crystal_size_max 0.240
_exptl_crystal_size_mid 0.060
_exptl_crystal_size_min 0.060
_refine_diff_density_max 0.836
_refine_diff_density_min -1.440
_refine_diff_density_rms 0.137
_refine_ls_extinction_method none
_refine_ls_goodness_of_fit_ref 1.086
_refine_ls_hydrogen_treatment undef
_refine_ls_matrix_type full
_refine_ls_number_parameters 60
_refine_ls_number_reflns 1972
_refine_ls_number_restraints 0
_refine_ls_restrained_S_all 1.086
_refine_ls_R_factor_all 0.0238
_refine_ls_R_factor_gt 0.0237
_refine_ls_shift/su_max 0.001
_refine_ls_shift/su_mean 0.000
_refine_ls_structure_factor_coef Fsqd
_refine_ls_weighting_details 'w=1/[\s^2^(Fo^2^)+(0.0152P)^2^+9.9262P] where P=(Fo^2^+2Fc^2^)/3'
_refine_ls_weighting_scheme calc
_refine_ls_wR_factor_gt 0.0521
_refine_ls_wR_factor_ref 0.0522
_reflns_Friedel_coverage 0.000
_reflns_number_gt 1963
_reflns_number_total 1972
_reflns_threshold_expression 'I > 2\s(I)'
_cod_data_source_file d0ce01524e2.cif
_cod_data_source_block Dy05
_cod_depositor_comments 'Adding full bibliography for 7241712--7241724.cif.'
_cod_original_sg_symbol_H-M 'C 2/c'
_cod_original_formula_sum 'Ca0.50 Cs0.50 Dy0.50 P S4'
_cod_database_code 7241719
_shelx_shelxl_version_number 2018/1
_shelx_space_group_comment
;
The symmetry employed for this shelxl refinement is uniquely defined
by the following loop, which should always be used as a source of
symmetry information in preference to the above space-group names.
They are only intended as comments.
;
_shelx_estimated_absorpt_t_min 0.199
_shelx_estimated_absorpt_t_max 0.587

loop_
_space_group_symop_operation_xyz
'x, y, z'
'-x, y, -z+1/2'
'x+1/2, y+1/2, z'
'-x+1/2, y+1/2, -z+1/2'
'-x, -y, -z'
'x, -y, z-1/2'
'-x+1/2, -y+1/2, -z'
'x+1/2, -y+1/2, z-1/2'

loop_
_atom_site_label
_atom_site_type_symbol
_atom_site_fract_x
_atom_site_fract_y
_atom_site_fract_z
_atom_site_U_iso_or_equiv
_atom_site_adp_type
_atom_site_occupancy
_atom_site_site_symmetry_order
_atom_site_calc_flag
_atom_site_refinement_flags_posn
_atom_site_refinement_flags_adp
_atom_site_refinement_flags_occupancy
_atom_site_disorder_assembly
_atom_site_disorder_group
Cs1 Cs 0.000000 0.64404(3) 0.250000 0.03151(8) Uani 1 2 d S T P . .
Dy1 Dy 0.49359(3) 0.73177(3) 0.02417(2) 0.02689(7) Uani 0.5 1 d . . P . .
Ca1 Ca 0.49359(3) 0.73177(3) 0.02417(2) 0.02689(7) Uani 0.5 1 d . . P . .
P1 P 0.27353(8) 0.48469(8) 0.09036(4) 0.01802(13) Uani 1 1 d . . . . .
S1 S 0.25141(9) 0.70220(8) 0.10928(5) 0.02713(15) Uani 1 1 d . . . . .
S2 S 0.17977(9) 0.35969(8) 0.16425(5) 0.02499(14) Uani 1 1 d . . . . .
S3 S 0.50009(8) 0.45453(9) 0.10964(5) 0.02775(15) Uani 1 1 d . . . . .
S4 S 0.17684(13) 0.43921(13) -0.03093(5) 0.0455(3) Uani 1 1 d . . . . .

loop_
_atom_site_aniso_label
_atom_site_aniso_U_11
_atom_site_aniso_U_22
_atom_site_aniso_U_33
_atom_site_aniso_U_23
_atom_site_aniso_U_13
_atom_site_aniso_U_12
Cs1 0.03501(15) 0.03251(15) 0.02904(14) 0.000 0.01163(11) 0.000
Dy1 0.02811(12) 0.02947(12) 0.02320(11) 0.00116(8) 0.00628(8) -0.01401(9)
Ca1 0.02811(12) 0.02947(12) 0.02320(11) 0.00116(8) 0.00628(8) -0.01401(9)
P1 0.0175(3) 0.0169(3) 0.0210(3) 0.0015(2) 0.0072(2) 0.0003(2)
S1 0.0332(4) 0.0193(3) 0.0302(4) 0.0001(3) 0.0101(3) 0.0060(3)
S2 0.0280(3) 0.0257(3) 0.0242(3) 0.0056(3) 0.0120(3) 0.0003(3)
S3 0.0199(3) 0.0329(4) 0.0318(4) 0.0033(3) 0.0090(3) 0.0068(3)
S4 0.0577(6) 0.0591(6) 0.0190(3) 0.0002(4) 0.0078(4) -0.0366(5)

loop_
_atom_type_symbol
_atom_type_description
_atom_type_scat_dispersion_real
_atom_type_scat_dispersion_imag
_atom_type_scat_source
P P 0.1023 0.0942 'International Tables Vol C Tables 4.2.6.8 and 6.1.1.4'
S S 0.1246 0.1234 'International Tables Vol C Tables 4.2.6.8 and 6.1.1.4'
Ca Ca 0.2262 0.3064 'International Tables Vol C Tables 4.2.6.8 and 6.1.1.4'
Cs Cs -0.3680 2.1192 'International Tables Vol C Tables 4.2.6.8 and 6.1.1.4'
Dy Dy -0.1892 4.4098 'International Tables Vol C Tables 4.2.6.8 and 6.1.1.4'

loop_
_geom_angle_atom_site_label_1
_geom_angle_atom_site_label_2
_geom_angle_atom_site_label_3
_geom_angle
_geom_angle_site_symmetry_1
_geom_angle_site_symmetry_3
_geom_angle_publ_flag
S2 Cs1 S2 112.08(3) 4 3_455 ?
S2 Cs1 S2 131.55(2) 4 2 ?
S2 Cs1 S2 98.961(9) 3_455 2 ?
S2 Cs1 S2 98.961(9) 4 . ?
S2 Cs1 S2 131.55(2) 3_455 . ?
S2 Cs1 S2 85.69(2) 2 . ?
S2 Cs1 S3 55.692(16) 4 4 ?
S2 Cs1 S3 72.570(18) 3_455 4 ?
S2 Cs1 S3 104.002(16) 2 4 ?
S2 Cs1 S3 153.000(17) . 4 ?
S2 Cs1 S3 72.570(19) 4 3_455 ?
S2 Cs1 S3 55.692(16) 3_455 3_455 ?
S2 Cs1 S3 153.000(17) 2 3_455 ?
S2 Cs1 S3 104.002(16) . 3_455 ?
S3 Cs1 S3 78.82(3) 4 3_455 ?
S2 Cs1 S1 66.210(17) 4 . ?
S2 Cs1 S1 103.997(17) 3_455 . ?
S2 Cs1 S1 141.039(18) 2 . ?
S2 Cs1 S1 55.557(16) . . ?
S3 Cs1 S1 112.676(18) 4 . ?
S3 Cs1 S1 52.489(16) 3_455 . ?
S2 Cs1 S1 103.997(17) 4 2 ?
S2 Cs1 S1 66.210(17) 3_455 2 ?
S2 Cs1 S1 55.557(16) 2 2 ?
S2 Cs1 S1 141.038(18) . 2 ?
S3 Cs1 S1 52.489(16) 4 2 ?
S3 Cs1 S1 112.676(18) 3_455 2 ?
S1 Cs1 S1 163.38(2) . 2 ?
S2 Cs1 S4 129.710(18) 4 5_565 ?
S2 Cs1 S4 65.87(2) 3_455 5_565 ?
S2 Cs1 S4 96.298(19) 2 5_565 ?
S2 Cs1 S4 65.68(2) . 5_565 ?
S3 Cs1 S4 135.98(3) 4 5_565 ?
S3 Cs1 S4 66.38(2) 3_455 5_565 ?
S1 Cs1 S4 66.13(2) . 5_565 ?
S1 Cs1 S4 117.66(2) 2 5_565 ?
S2 Cs1 S4 65.87(2) 4 6_566 ?
S2 Cs1 S4 129.710(18) 3_455 6_566 ?
S2 Cs1 S4 65.68(2) 2 6_566 ?
S2 Cs1 S4 96.298(19) . 6_566 ?
S3 Cs1 S4 66.38(2) 4 6_566 ?
S3 Cs1 S4 135.98(3) 3_455 6_566 ?
S1 Cs1 S4 117.66(2) . 6_566 ?
S1 Cs1 S4 66.13(2) 2 6_566 ?
S4 Cs1 S4 156.22(4) 5_565 6_566 ?
S2 Cs1 Dy1 70.904(12) 4 8_466 ?
S2 Cs1 Dy1 93.312(13) 3_455 8_466 ?
S2 Cs1 Dy1 71.062(12) 2 8_466 ?
S2 Cs1 Dy1 132.696(13) . 8_466 ?
S3 Cs1 Dy1 36.643(13) 4 8_466 ?
S3 Cs1 Dy1 115.452(15) 3_455 8_466 ?
S1 Cs1 Dy1 137.077(14) . 8_466 ?
S1 Cs1 Dy1 36.680(13) 2 8_466 ?
S4 Cs1 Dy1 154.237(18) 5_565 8_466 ?
S4 Cs1 Dy1 36.751(14) 6_566 8_466 ?
S2 Cs1 Dy1 93.312(13) 4 7_565 ?
S2 Cs1 Dy1 70.904(12) 3_455 7_565 ?
S2 Cs1 Dy1 132.696(13) 2 7_565 ?
S2 Cs1 Dy1 71.063(12) . 7_565 ?
S3 Cs1 Dy1 115.452(15) 4 7_565 ?
S3 Cs1 Dy1 36.643(13) 3_455 7_565 ?
S1 Cs1 Dy1 36.679(13) . 7_565 ?
S1 Cs1 Dy1 137.077(14) 2 7_565 ?
S4 Cs1 Dy1 36.751(13) 5_565 7_565 ?
S4 Cs1 Dy1 154.237(18) 6_566 7_565 ?
Dy1 Cs1 Dy1 152.094(10) 8_466 7_565 ?
S2 Ca1 S3 142.27(2) 3 5_665 ?
S2 Ca1 S1 141.18(2) 3 7_565 ?
S3 Ca1 S1 70.59(2) 5_665 7_565 ?
S2 Ca1 S4 72.50(2) 3 3 ?
S3 Ca1 S4 91.51(3) 5_665 3 ?
S1 Ca1 S4 91.14(3) 7_565 3 ?
S2 Ca1 S3 91.14(2) 3 . ?
S3 Ca1 S3 81.72(2) 5_665 . ?
S1 Ca1 S3 119.61(2) 7_565 . ?
S4 Ca1 S3 143.36(3) 3 . ?
S2 Ca1 S1 90.83(2) 3 . ?
S3 Ca1 S1 119.28(2) 5_665 . ?
S1 Ca1 S1 81.46(2) 7_565 . ?
S4 Ca1 S1 142.95(3) 3 . ?
S3 Ca1 S1 67.01(2) . . ?
S2 Ca1 S4 78.78(2) 3 5_665 ?
S3 Ca1 S4 63.89(2) 5_665 5_665 ?
S1 Ca1 S4 131.40(2) 7_565 5_665 ?
S4 Ca1 S4 74.41(4) 3 5_665 ?
S3 Ca1 S4 70.28(2) . 5_665 ?
S1 Ca1 S4 135.73(2) . 5_665 ?
S2 Ca1 P1 107.42(2) 3 . ?
S3 Ca1 P1 88.68(2) 5_665 . ?
S1 Ca1 P1 88.80(2) 7_565 . ?
S4 Ca1 P1 179.76(3) 3 . ?
S3 Ca1 P1 36.819(18) . . ?
S1 Ca1 P1 36.815(19) . . ?
S4 Ca1 P1 105.81(2) 5_665 . ?
S2 Ca1 S4 78.10(2) 3 7_565 ?
S3 Ca1 S4 131.08(2) 5_665 7_565 ?
S1 Ca1 S4 63.45(2) 7_565 7_565 ?
S4 Ca1 S4 74.06(4) 3 7_565 ?
S3 Ca1 S4 135.57(2) . 7_565 ?
S1 Ca1 S4 70.15(2) . 7_565 ?
S4 Ca1 S4 145.22(3) 5_665 7_565 ?
P1 Ca1 S4 105.71(2) . 7_565 ?
S2 Ca1 P1 35.923(18) 3 3 ?
S3 Ca1 P1 120.66(2) 5_665 3 ?
S1 Ca1 P1 119.97(2) 7_565 3 ?
S4 Ca1 P1 36.58(2) 3 3 ?
S3 Ca1 P1 120.37(2) . 3 ?
S1 Ca1 P1 120.04(2) . 3 ?
S4 Ca1 P1 73.28(2) 5_665 3 ?
P1 Ca1 P1 143.34(2) . 3 ?
S4 Ca1 P1 72.72(2) 7_565 3 ?
S2 Ca1 Cs1 124.162(16) 3 7_565 ?
S3 Ca1 Cs1 51.236(17) 5_665 7_565 ?
S1 Ca1 Cs1 51.312(17) 7_565 7_565 ?
S4 Ca1 Cs1 51.660(17) 3 7_565 ?
S3 Ca1 Cs1 132.943(18) . 7_565 ?
S1 Ca1 Cs1 132.767(17) . 7_565 ?
S4 Ca1 Cs1 85.945(15) 5_665 7_565 ?
P1 Ca1 Cs1 128.415(14) . 7_565 ?
S4 Ca1 Cs1 85.920(15) 7_565 7_565 ?
P1 Ca1 Cs1 88.239(12) 3 7_565 ?
S2 P1 S1 112.97(4) . . ?
S2 P1 S3 112.90(5) . . ?
S1 P1 S3 104.05(5) . . ?
S2 P1 S4 109.92(5) . . ?
S1 P1 S4 108.47(5) . . ?
S3 P1 S4 108.24(5) . . ?
S2 P1 Ca1 162.06(4) . . ?
S1 P1 Ca1 58.86(3) . . ?
S3 P1 Ca1 58.82(3) . . ?
S4 P1 Ca1 88.02(3) . . ?
P1 S1 Dy1 100.21(4) . 7_565 ?
P1 S1 Ca1 84.32(3) . . ?
Dy1 S1 Ca1 98.54(2) 7_565 . ?
P1 S1 Cs1 93.23(3) . . ?
Dy1 S1 Cs1 92.01(2) 7_565 . ?
Ca1 S1 Cs1 169.43(3) . . ?
P1 S2 Dy1 89.48(3) . 3_445 ?
P1 S2 Cs1 97.72(3) . 3_545 ?
Dy1 S2 Cs1 112.55(2) 3_445 3_545 ?
P1 S2 Cs1 97.58(3) . . ?
Dy1 S2 Cs1 113.27(2) 3_445 . ?
Cs1 S2 Cs1 131.55(2) 3_545 . ?
P1 S3 Dy1 99.64(4) . 5_665 ?
P1 S3 Ca1 84.36(3) . . ?
Dy1 S3 Ca1 98.29(2) 5_665 . ?
P1 S3 Cs1 93.00(3) . 3_545 ?
Dy1 S3 Cs1 92.12(2) 5_665 3_545 ?
Ca1 S3 Cs1 169.55(3) . 3_545 ?
P1 S4 Dy1 88.09(3) . 3_445 ?
P1 S4 Cs1 179.66(4) . 5_565 ?
Dy1 S4 Cs1 91.59(2) 3_445 5_565 ?

loop_
_geom_bond_atom_site_label_1
_geom_bond_atom_site_label_2
_geom_bond_distance
_geom_bond_site_symmetry_2
_geom_bond_publ_flag
Cs1 S2 3.5413(8) 4 ?
Cs1 S2 3.5413(8) 3_455 ?
Cs1 S2 3.5575(8) 2 ?
Cs1 S2 3.5575(8) . ?
Cs1 S3 3.6860(8) 4 ?
Cs1 S3 3.6860(8) 3_455 ?
Cs1 S1 3.6897(8) . ?
Cs1 S1 3.6897(8) 2 ?
Cs1 S4 3.7067(8) 5_565 ?
Cs1 S4 3.7067(8) 6_566 ?
Cs1 Dy1 4.7241(3) 8_466 ?
Cs1 Dy1 4.7241(3) 7_565 ?
Ca1 S2 2.8010(8) 3 ?
Ca1 S3 2.8214(9) 5_665 ?
Ca1 S1 2.8236(8) 7_565 ?
Ca1 S4 2.8277(9) 3 ?
Ca1 S3 2.9088(9) . ?
Ca1 S1 2.9102(8) . ?
Ca1 S4 3.3736(13) 5_665 ?
Ca1 P1 3.3834(7) . ?
Ca1 S4 3.4102(14) 7_565 ?
Ca1 P1 3.4363(7) 3 ?
P1 S2 2.0161(10) . ?
P1 S1 2.0374(10) . ?
P1 S3 2.0375(10) . ?
P1 S4 2.0490(11) . ?
